data_7118125
loop_
_publ_author_name
'Briggs, Michael E.'
'Slater, Anna G.'
'Lunt, Neil'
'Jiang, Shan'
'Little, Marc A.'
'Greenaway, Rebecca L.'
'Hasell, Tom'
'Battilocchio, Claudio'
'Ley, Steven V.'
'Cooper, Andrew I.'

_publ_section_title
;
 Dynamic flow synthesis of porous organic cages.
;
_journal_issue 98
_journal_name_full 'Chemical communications (Cambridge, England)'
_journal_page_first 17390
_journal_page_last 17393
_journal_paper_doi 10.1039/c5cc07447a
_journal_volume 51
_journal_year 2015
_chemical_absolute_configuration R
_chemical_formula_moiety 'C68 H78 N12, 4.5(C H4 O), 2.88(H2 O)'
_chemical_formula_sum 'C72.5 H101.76 N12 O7.38'
_chemical_formula_weight 1259.41
_chemical_name_systematic 11.35
_space_group_crystal_system monoclinic
_space_group_IT_number 5
_space_group_name_Hall 'I 2y'
_space_group_name_H-M_alt 'I 1 2 1'
_symmetry_space_group_name_Hall 'I 2y'
_symmetry_space_group_name_H-M 'I 1 2 1'
_atom_sites_solution_hydrogens mixed
_audit_creation_date 2015-07-07
_audit_creation_method
;
Olex2 1.2-beta
(compiled 2015.01.26 svn.r3150 for OlexSys, GUI svn.r4998)
;
_audit_update_record
;
2015-07-07 deposited with the CCDC.
2015-10-07 downloaded from the CCDC.
;
_cell_angle_alpha 90
_cell_angle_beta 106.0482(19)
_cell_angle_gamma 90
_cell_formula_units_Z 4
_cell_length_a 21.656(2)
_cell_length_b 19.8282(19)
_cell_length_c 22.267(3)
_cell_measurement_reflns_used 7868
_cell_measurement_temperature 100
_cell_measurement_theta_max 21.299
_cell_measurement_theta_min 2.322
_cell_volume 9188.8(17)
_computing_cell_refinement 'SAINT v8.34A (Bruker, 2013)'
_computing_data_collection
;
CrystalClear-SM Expert 2.0 r7 (Rigaku, 2011)
;
_computing_data_reduction 'SAINT v8.34A (Bruker, 2013)'
_computing_molecular_graphics 'Olex2 (Dolomanov et al., 2009)'
_computing_publication_material 'Olex2 (Dolomanov et al., 2009)'
_computing_structure_refinement 'ShelXL (Sheldrick, 2008)'
_diffrn_ambient_temperature 100.0
_diffrn_detector CCD
_diffrn_detector_area_resol_mean 28.5714
_diffrn_detector_type 'Rigaku Saturn724+'
_diffrn_measured_fraction_theta_full 0.999
_diffrn_measured_fraction_theta_max 0.999
_diffrn_measurement_device 'AFC12 (Right): Kappa 3 circle'
_diffrn_measurement_device_type 'Rigaku Saturn724+ (2x2 bin mode)'
_diffrn_measurement_method 'profile data from \w-scans'
_diffrn_measurement_specimen_support 'Mitegen 50um'
_diffrn_radiation_collimation 0.3
_diffrn_radiation_monochromator Confocal
_diffrn_radiation_probe x-ray
_diffrn_radiation_type MoK\a
_diffrn_radiation_wavelength 0.71073
_diffrn_reflns_av_R_equivalents 0.0701
_diffrn_reflns_av_unetI/netI 0.1004
_diffrn_reflns_laue_measured_fraction_full 0.999
_diffrn_reflns_laue_measured_fraction_max 0.999
_diffrn_reflns_limit_h_max 22
_diffrn_reflns_limit_h_min -22
_diffrn_reflns_limit_k_max 20
_diffrn_reflns_limit_k_min -19
_diffrn_reflns_limit_l_max 23
_diffrn_reflns_limit_l_min -18
_diffrn_reflns_number 21476
_diffrn_reflns_point_group_measured_fraction_full 0.890
_diffrn_reflns_point_group_measured_fraction_max 0.888
_diffrn_reflns_theta_full 21.900
_diffrn_reflns_theta_max 21.966
_diffrn_reflns_theta_min 1.161
_diffrn_source 'Rotating Anode'
_diffrn_source_current 24.0
_diffrn_source_power 1.2
_diffrn_source_target Mo
_diffrn_source_type 'Rotating Anode'
_diffrn_source_voltage 50.0
_diffrn_standards_number 0
_exptl_absorpt_coefficient_mu 0.060
_exptl_absorpt_correction_T_max 0.9571
_exptl_absorpt_correction_T_min 0.6572
_exptl_absorpt_correction_type multi-scan
_exptl_absorpt_process_details
;
SADABS-2014/5 (Bruker,2014/5) was used for absorption correction.
wR2(int) was 0.1145 before and 0.0808 after correction.
The Ratio of minimum to maximum transmission is 0.6867.
The \l/2 correction factor is Not present.
;
_exptl_crystal_colour colourless
_exptl_crystal_colour_primary colourless
_exptl_crystal_density_diffrn 0.910
_exptl_crystal_description needle
_exptl_crystal_F_000 2719
_exptl_crystal_recrystallization_method 'Re-crystallisation from solvent: CH2Cl2 MeOH'
_exptl_crystal_size_max 0.309
_exptl_crystal_size_mid 0.09
_exptl_crystal_size_min 0.089
_refine_diff_density_max 0.671
_refine_diff_density_min -0.440
_refine_diff_density_rms 0.160
_refine_ls_abs_structure_details
;
 Flack x determined using 2091 quotients [(I+)-(I-)]/[(I+)+(I-)]
 (Parsons, Flack and Wagner, Acta Cryst. B69 (2013) 249-259).
;
_refine_ls_abs_structure_Flack 0.8(10)
_refine_ls_extinction_method none
_refine_ls_goodness_of_fit_ref 1.683
_refine_ls_hydrogen_treatment constr
_refine_ls_matrix_type full
_refine_ls_number_parameters 878
_refine_ls_number_reflns 9999
_refine_ls_number_restraints 229
_refine_ls_restrained_S_all 1.674
_refine_ls_R_factor_all 0.1878
_refine_ls_R_factor_gt 0.1310
_refine_ls_shift/su_max 0.001
_refine_ls_shift/su_mean 0.000
_refine_ls_structure_factor_coef Fsqd
_refine_ls_weighting_details 'w=1/[\s^2^(Fo^2^)+(0.1000P)^2^] where P=(Fo^2^+2Fc^2^)/3'
_refine_ls_weighting_scheme calc
_refine_ls_wR_factor_gt 0.2925
_refine_ls_wR_factor_ref 0.3209
_reflns_Friedel_coverage 0.717
_reflns_friedel_fraction_full 0.773
_reflns_friedel_fraction_max 0.769
_reflns_number_gt 6175
_reflns_number_total 9999
_reflns_threshold_expression 'I > 2\s(I)'
_cod_data_source_file c5cc07447a2.cif
_cod_data_source_block sj_11_35_meoh
_cod_original_cell_volume 9188.8(19)
_cod_original_formula_sum 'C72.50 H101.76 N12 O7.38'
_cod_database_code 7118125
_shelxl_version_number 2014/6
_shelx_space_group_comment
;
The symmetry employed for this shelxl refinement is uniquely defined
by the following loop, which should always be used as a source of
symmetry information in preference to the above space-group names.
They are only intended as comments.
;
_olex2_refinement_description
;
1. Fixed Uiso
 At 1.2 times of:
  All C(H) groups, All C(H,H) groups
 At 1.5 times of:
  All C(H,H,H) groups, All O(H) groups
2. Restrained distances
 O1-C73
 1.43 with sigma of 0.01
 O2-C74
 1.43 with sigma of 0.01
 C76-O4
 1.43 with sigma of 0.01
 C79-O7
 1.43 with sigma of 0.01
 C80-O8
 1.43 with sigma of 0.01
 O10-C82
 1.43 with sigma of 0.01
 O6-C78
 1.43 with sigma of 0.01
 O5-C77
 1.43 with sigma of 0.01
 O9-C81
 1.43 with sigma of 0.01
 O3-C75
 1.43 with sigma of 0.01
 C7-C1
 1.45 with sigma of 0.01
3. Uiso/Uaniso restraints and constraints
Uiso(O4) = Uiso(C76)
4. Rigid body (RIGU) restrains
 N6, C50, C51, C52, C53, C54, C49, N5
 with sigma for 1-2 distances of 0.004 and sigma for 1-3 distances of 0.004
 N8, C48, C47, C46, C45, C44, C43, N7
 with sigma for 1-2 distances of 0.004 and sigma for 1-3 distances of 0.004
 N3, C37, C38, C39, C40, C41, C42, N4
 with sigma for 1-2 distances of 0.004 and sigma for 1-3 distances of 0.004
 N12, C66, C65, C64, C63, C62, C61, N11
 with sigma for 1-2 distances of 0.004 and sigma for 1-3 distances of 0.004
5. Others
 1*[Sof(H49B)+Sof(H50B)+Sof(C51)+Sof(H51A)+Sof(H51B)+Sof(C52)+Sof(H52A)+
 Sof(H52B)+Sof(C53)+Sof(H53A)+Sof(H53B)+Sof(C54)+Sof(H54A)+Sof(H54B)]+1*
 [Sof(H43B)+Sof(C44)+Sof(H44A)+Sof(H44B)+Sof(C45)+Sof(H45A)+Sof(H45B)+Sof(C46)+
 Sof(H46A)+Sof(H46B)+Sof(C47)+Sof(H47A)+Sof(H47B)+Sof(H48B)]+1*[Sof(H61B)+
 Sof(C62)+Sof(H62A)+Sof(H62B)+Sof(C63)+Sof(H63A)+Sof(H63B)+Sof(C64)+Sof(H64A)+
 Sof(H64B)+Sof(C65)+Sof(H65A)+Sof(H65B)+Sof(H66A)]+1*[Sof(H37B)+Sof(C38)+
 Sof(H38A)+Sof(H38B)+Sof(C39)+Sof(H39A)+Sof(H39B)+Sof(C40)+Sof(H40A)+Sof(H40B)+
 Sof(C41)+Sof(H41A)+Sof(H41B)+Sof(H42B)]=3 with esd of 0.001
 Sof(H49B)=Sof(H50B)=1-FVAR(1)
 Sof(C51)=Sof(H51A)=Sof(H51B)=Sof(C52)=Sof(H52A)=Sof(H52B)=Sof(C53)=Sof(H53A)=
 Sof(H53B)=Sof(C54)=Sof(H54A)=Sof(H54B)=FVAR(1)
 Sof(H43B)=Sof(H48B)=1-FVAR(2)
 Sof(C44)=Sof(H44A)=Sof(H44B)=Sof(C45)=Sof(H45A)=Sof(H45B)=Sof(C46)=Sof(H46A)=
 Sof(H46B)=Sof(C47)=Sof(H47A)=Sof(H47B)=FVAR(2)
 Sof(H61B)=Sof(H66A)=1-FVAR(3)
 Sof(C62)=Sof(H62A)=Sof(H62B)=Sof(C63)=Sof(H63A)=Sof(H63B)=Sof(C64)=Sof(H64A)=
 Sof(H64B)=Sof(C65)=Sof(H65A)=Sof(H65B)=FVAR(3)
 Sof(H37B)=Sof(H42B)=1-FVAR(4)
 Sof(C38)=Sof(H38A)=Sof(H38B)=Sof(C39)=Sof(H39A)=Sof(H39B)=Sof(C40)=Sof(H40A)=
 Sof(H40B)=Sof(C41)=Sof(H41A)=Sof(H41B)=FVAR(4)
 Fixed Sof: O2(0.5) H2A(0.5) C74(0.5) H74A(0.5) H74B(0.5) H74C(0.5) C73(0.5)
 H73A(0.5) H73B(0.5) H73C(0.5) O1(0.5) H1(0.5) O8(0.5) H8A(0.5) C80(0.5)
 H80A(0.5) H80B(0.5) H80C(0.5) O3(0.25) H3(0.25) C75(0.25) H75A(0.25)
 H75B(0.25) H75C(0.25) O7(0.5) H7A(0.5) C79(0.5) H79A(0.5) H79B(0.5) H79C(0.5)
 O4(0.5) H4A(0.5) C76(0.5) H76A(0.5) H76B(0.5) H76C(0.5) O9(0.25) H9A(0.25)
 C81(0.25) H81A(0.25) H81B(0.25) H81C(0.25) O5(0.5) H5(0.5) C77(0.5) H77A(0.5)
 H77B(0.5) H77C(0.5) O6(0.5) H6A(0.5) C78(0.5) H78A(0.5) H78B(0.5) H78C(0.5)
 O10(0.5) H10(0.5) C82(0.5) H82A(0.5) H82B(0.5) H82C(0.5) O11(0.25) O12(0.25)
 O13(0.5) O14(0.5) O15(0.25) O16(0.25) O17(0.125) O18(0.25) O19(0.5)
 Fixed X: H75A(0.275209) H75B(0.339089) H75C(0.341941) H81A(0.50148)
 H81B(0.541101) H81C(0.46537) H77A(0.240129) H77B(0.30333) H77C(0.3095)
 H78A(0.29072) H78B(0.3423) H78C(0.313181)
 Fixed Y: H75A(0.776029) H75B(0.732059) H75C(0.812221) H81A(0.80428)
 H81B(0.74142) H81C(0.746439) H77A(0.87392) H77B(0.87183) H77C(0.88081)
 H78A(1.01531) H78B(1.00795) H78C(1.08038)
 Fixed Z: H75A(0.09434) H75B(0.11949) H75C(0.127621) H81A(0.49202)
 H81B(0.528291) H81C(0.51929) H77A(0.105101) H77B(0.163081) H77C(0.09347)
 H78A(0.10559) H78B(0.172469) H78C(0.148581)
6.a Ternary CH refined with riding coordinates:
 C55(H55), C60(H60), C67(H67), C72(H72)
6.b Secondary CH2 refined with riding coordinates:
 C37(H37A,H37B), C38(H38A,H38B), C39(H39A,H39B), C40(H40A,H40B), C41(H41A,
 H41B), C42(H42A,H42B), C43(H43A,H43B), C44(H44A,H44B), C45(H45A,H45B),
 C46(H46A,H46B), C47(H47A,H47B), C48(H48A,H48B), C49(H49A,H49B), C50(H50A,H50B),
  C51(H51A,H51B), C52(H52A,H52B), C53(H53A,H53B), C54(H54A,H54B), C56(H56A,
 H56B), C57(H57A,H57B), C58(H58A,H58B), C59(H59A,H59B), C61(H61A,H61B),
 C62(H62A,H62B), C63(H63A,H63B), C64(H64A,H64B), C65(H65A,H65B), C66(H66A,H66B),
  C68(H68A,H68B), C69(H69A,H69B), C70(H70A,H70B), C71(H71A,H71B)
6.c Aromatic/amide H refined with riding coordinates:
 C2(H2), C4(H4), C6(H6), C7(H7), C8(H8), C9(H9), C11(H11), C13(H13), C15(H15),
 C16(H16), C17(H17), C18(H18), C20(H20), C22(H22), C24(H24), C25(H25), C26(H26),
  C27(H27), C29(H29), C31(H31), C33(H33), C34(H34), C35(H35), C36(H36)
6.d Tetrahedral OH refined with riding coordinates:
 O2(H2A), O1(H1), O8(H8A), O3(H3), O7(H7A), O4(H4A), O9(H9A), O5(H5), O6(H6A),
 O10(H10)
6.e Idealised Me refined as rotating group:
 C74(H74A,H74B,H74C), C73(H73A,H73B,H73C), C80(H80A,H80B,H80C), C79(H79A,H79B,
 H79C), C76(H76A,H76B,H76C), C82(H82A,H82B,H82C)
;
_olex2_submission_special_instructions 'No special instructions were received'

loop_
_space_group_symop_operation_xyz
'x, y, z'
'-x, y, -z'
'x+1/2, y+1/2, z+1/2'
'-x+1/2, y+1/2, -z+1/2'

loop_
_atom_site_label
_atom_site_type_symbol
_atom_site_fract_x
_atom_site_fract_y
_atom_site_fract_z
_atom_site_U_iso_or_equiv
_atom_site_adp_type
_atom_site_occupancy
_atom_site_site_symmetry_order
_atom_site_calc_flag
_atom_site_refinement_flags_posn
_atom_site_refinement_flags_adp
_atom_site_refinement_flags_occupancy
_atom_site_disorder_assembly
_atom_site_disorder_group
N1 N 0.3823(5) 0.5603(5) 0.3686(7) 0.079(3) Uani 1 1 d . . . . .
N2 N 0.3544(5) 0.6827(5) 0.4218(5) 0.068(3) Uani 1 1 d . . . . .
N3 N 0.2929(6) 0.4793(7) 0.0751(7) 0.102(4) Uani 1 1 d . U . . .
N4 N 0.1854(5) 0.5567(7) 0.0018(5) 0.085(3) Uani 1 1 d . U . . .
N5 N 0.0828(5) 0.8210(6) 0.1102(5) 0.077(3) Uani 1 1 d . U . . .
N6 N 0.1259(5) 0.8502(5) 0.2413(5) 0.073(3) Uani 1 1 d . U . . .
N7 N 0.2580(6) 0.8499(7) -0.0777(7) 0.105(4) Uani 1 1 d . U . . .
N8 N 0.3799(5) 0.9203(7) -0.0264(7) 0.103(4) Uani 1 1 d . U . . .
N9 N 0.5028(6) 0.9869(6) 0.2668(9) 0.095(4) Uani 1 1 d . . . . .
N10 N 0.4103(4) 0.9817(6) 0.3376(5) 0.071(3) Uani 1 1 d . . . . .
N11 N 0.5977(5) 0.7308(7) 0.1441(6) 0.098(4) Uani 1 1 d . U . . .
N12 N 0.5754(7) 0.6034(7) 0.1962(7) 0.100(4) Uani 1 1 d . U . . .
C1 C 0.1951(7) 0.6773(7) 0.0018(8) 0.092(5) Uani 1 1 d D . . . .
C2 C 0.1573(6) 0.6892(9) 0.0428(7) 0.080(4) Uani 1 1 d . . . . .
H2 H 0.1414 0.6518 0.0606 0.096 Uiso 1 1 calc R . . . .
C3 C 0.1427(6) 0.7523(8) 0.0578(6) 0.067(4) Uani 1 1 d . . . . .
C4 C 0.1675(6) 0.8083(8) 0.0336(6) 0.073(4) Uani 1 1 d . . . . .
H4 H 0.1588 0.8526 0.0453 0.088 Uiso 1 1 calc R . . . .
C5 C 0.2047(6) 0.7989(8) -0.0073(7) 0.081(4) Uani 1 1 d . . . . .
C6 C 0.2196(6) 0.7339(10) -0.0228(7) 0.089(4) Uani 1 1 d . . . . .
H6 H 0.2461 0.7276 -0.0500 0.107 Uiso 1 1 calc R . . . .
C7 C 0.2104(6) 0.6073(8) -0.0132(6) 0.079(4) Uani 1 1 d D . . . .
H7 H 0.2413 0.6012 -0.0358 0.095 Uiso 1 1 calc R . . . .
C8 C 0.1022(5) 0.7640(7) 0.0983(6) 0.068(4) Uani 1 1 d . . . . .
H8 H 0.0890 0.7258 0.1174 0.081 Uiso 1 1 calc R . . . .
C9 C 0.2278(7) 0.8552(9) -0.0358(8) 0.098(5) Uani 1 1 d . . . . .
H9 H 0.2201 0.8993 -0.0228 0.117 Uiso 1 1 calc R . . . .
C10 C 0.5300(7) 0.8241(10) 0.1552(9) 0.095(5) Uani 1 1 d . . . . .
C11 C 0.4911(7) 0.8210(8) 0.0927(9) 0.092(5) Uani 1 1 d . . . . .
H11 H 0.4947 0.7834 0.0675 0.111 Uiso 1 1 calc R . . . .
C12 C 0.4478(7) 0.8724(9) 0.0677(10) 0.092(5) Uani 1 1 d . . . . .
C13 C 0.4414(8) 0.9235(10) 0.1061(11) 0.099(5) Uani 1 1 d . . . . .
H13 H 0.4114 0.9583 0.0896 0.119 Uiso 1 1 calc R . . . .
C14 C 0.4759(8) 0.9275(8) 0.1671(12) 0.095(5) Uani 1 1 d . . . . .
C15 C 0.5220(7) 0.8714(10) 0.1934(8) 0.096(5) Uani 1 1 d . . . . .
H15 H 0.5446 0.8702 0.2365 0.115 Uiso 1 1 calc R . . . .
C16 C 0.5802(7) 0.7715(9) 0.1793(8) 0.097(5) Uani 1 1 d . . . . .
H16 H 0.5996 0.7687 0.2231 0.117 Uiso 1 1 calc R . . . .
C17 C 0.4127(7) 0.8710(9) 0.0019(9) 0.091(4) Uani 1 1 d . . . . .
H17 H 0.4144 0.8311 -0.0212 0.110 Uiso 1 1 calc R . . . .
C18 C 0.4686(7) 0.9815(8) 0.2088(10) 0.089(5) Uani 1 1 d . . . . .
H18 H 0.4370 1.0150 0.1928 0.106 Uiso 1 1 calc R . . . .
C19 C 0.3027(6) 0.7725(7) 0.3539(6) 0.072(4) Uani 1 1 d . . . . .
C20 C 0.3554(6) 0.8153(8) 0.3669(7) 0.085(4) Uani 1 1 d . . . . .
H20 H 0.3941 0.8017 0.3965 0.101 Uiso 1 1 calc R . . . .
C21 C 0.3527(5) 0.8781(6) 0.3374(6) 0.067(3) Uani 1 1 d . . . . .
C22 C 0.2952(5) 0.8983(6) 0.2973(6) 0.069(4) Uani 1 1 d . . . . .
H22 H 0.2924 0.9408 0.2772 0.082 Uiso 1 1 calc R . . . .
C23 C 0.2409(6) 0.8570(7) 0.2859(6) 0.075(4) Uani 1 1 d . . . . .
C24 C 0.2443(6) 0.7958(7) 0.3154(7) 0.075(4) Uani 1 1 d . . . . .
H24 H 0.2067 0.7691 0.3096 0.090 Uiso 1 1 calc R . . . .
C25 C 0.3052(6) 0.7061(7) 0.3860(6) 0.073(4) Uani 1 1 d . . . . .
H25 H 0.2667 0.6806 0.3786 0.087 Uiso 1 1 calc R . . . .
C26 C 0.4089(6) 0.9206(8) 0.3529(7) 0.081(4) Uani 1 1 d . . . . .
H26 H 0.4481 0.9009 0.3766 0.097 Uiso 1 1 calc R . . . .
C27 C 0.1767(6) 0.8801(6) 0.2453(7) 0.074(4) Uani 1 1 d . . . . .
H27 H 0.1753 0.9200 0.2214 0.088 Uiso 1 1 calc R . . . .
C28 C 0.3554(7) 0.5330(7) 0.1705(10) 0.088(5) Uani 1 1 d . . . . .
C29 C 0.4087(8) 0.5454(7) 0.1476(8) 0.088(4) Uani 1 1 d . . . . .
H29 H 0.4052 0.5374 0.1048 0.106 Uiso 1 1 calc R . . . .
C30 C 0.4662(9) 0.5690(8) 0.1863(10) 0.094(5) Uani 1 1 d . . . . .
C31 C 0.4701(7) 0.5792(7) 0.2494(10) 0.093(5) Uani 1 1 d . . . . .
H31 H 0.5099 0.5932 0.2770 0.112 Uiso 1 1 calc R . . . .
C32 C 0.4162(8) 0.5694(7) 0.2739(9) 0.083(4) Uani 1 1 d . . . . .
C33 C 0.3596(7) 0.5453(6) 0.2328(9) 0.077(4) Uani 1 1 d . . . . .
H33 H 0.3232 0.5371 0.2478 0.093 Uiso 1 1 calc R . . . .
C34 C 0.2990(8) 0.5043(8) 0.1277(9) 0.092(5) Uani 1 1 d . . . . .
H34 H 0.2613 0.5043 0.1417 0.110 Uiso 1 1 calc R . . . .
C35 C 0.5228(8) 0.5816(8) 0.1623(8) 0.092(5) Uani 1 1 d . . . . .
H35 H 0.5191 0.5728 0.1195 0.110 Uiso 1 1 calc R . . . .
C36 C 0.4246(7) 0.5773(6) 0.3408(8) 0.073(4) Uani 1 1 d . . . . .
H36 H 0.4638 0.5963 0.3653 0.087 Uiso 1 1 calc R . . . .
C37 C 0.2325(7) 0.4492(8) 0.0408(7) 0.099(4) Uani 1 1 d . U . . .
H37A H 0.2029 0.4469 0.0676 0.118 Uiso 1 1 calc R . . A 2
H37B H 0.2398 0.4028 0.0279 0.118 Uiso 0.375(15) 1 calc R . . B 2
C38 C 0.2490(12) 0.3762(13) 0.0217(12) 0.108(7) Uani 0.625(15) 1 d . U . B 1
H38A H 0.2824 0.3796 -0.0009 0.130 Uiso 0.625(15) 1 calc R . . B 1
H38B H 0.2669 0.3493 0.0600 0.130 Uiso 0.625(15) 1 calc R . . B 1
C39 C 0.1897(14) 0.3396(16) -0.0202(14) 0.137(10) Uani 0.625(15) 1 d . U . B 1
H39A H 0.2028 0.2952 -0.0330 0.164 Uiso 0.625(15) 1 calc R . . B 1
H39B H 0.1578 0.3318 0.0035 0.164 Uiso 0.625(15) 1 calc R . . B 1
C40 C 0.1615(14) 0.3795(14) -0.0745(13) 0.119(9) Uani 0.625(15) 1 d . U . B 1
H40A H 0.1209 0.3583 -0.0989 0.143 Uiso 0.625(15) 1 calc R . . B 1
H40B H 0.1911 0.3815 -0.1013 0.143 Uiso 0.625(15) 1 calc R . . B 1
C41 C 0.1474(11) 0.4538(14) -0.0547(13) 0.111(8) Uani 0.625(15) 1 d . U . B 1
H41A H 0.1292 0.4804 -0.0931 0.133 Uiso 0.625(15) 1 calc R . . B 1
H41B H 0.1141 0.4511 -0.0319 0.133 Uiso 0.625(15) 1 calc R . . B 1
C42 C 0.2041(7) 0.4910(8) -0.0148(7) 0.092(4) Uani 1 1 d . U . . .
H42A H 0.2357 0.4964 -0.0392 0.110 Uiso 1 1 calc R . . B 2
H42B H 0.1659 0.4677 -0.0416 0.110 Uiso 0.375(15) 1 calc R . . B 2
C43 C 0.2763(6) 0.9086(10) -0.1070(9) 0.115(5) Uani 1 1 d . U . . .
H43A H 0.2605 0.9497 -0.0909 0.138 Uiso 1 1 calc R . . C 2
H43B H 0.2562 0.9066 -0.1527 0.138 Uiso 0.238(13) 1 calc R . . D 2
C44 C 0.2499(9) 0.9082(14) -0.1712(11) 0.130(7) Uani 0.762(13) 1 d . U . D 1
H44A H 0.2025 0.9089 -0.1797 0.155 Uiso 0.762(13) 1 calc R . . D 1
H44B H 0.2615 0.8650 -0.1875 0.155 Uiso 0.762(13) 1 calc R . . D 1
C45 C 0.2687(10) 0.9639(17) -0.2072(13) 0.164(11) Uani 0.762(13) 1 d . U . D 1
H45A H 0.2562 1.0079 -0.1930 0.197 Uiso 0.762(13) 1 calc R . . D 1
H45B H 0.2467 0.9588 -0.2522 0.197 Uiso 0.762(13) 1 calc R . . D 1
C46 C 0.3437(9) 0.9608(16) -0.1959(13) 0.150(9) Uani 0.762(13) 1 d . U . D 1
H46A H 0.3568 0.9169 -0.2097 0.180 Uiso 0.762(13) 1 calc R . . D 1
H46B H 0.3585 0.9974 -0.2188 0.180 Uiso 0.762(13) 1 calc R . . D 1
C47 C 0.3711(8) 0.9697(13) -0.1245(11) 0.126(7) Uani 0.762(13) 1 d . U . D 1
H47A H 0.4187 0.9715 -0.1132 0.152 Uiso 0.762(13) 1 calc R . . D 1
H47B H 0.3553 1.0124 -0.1110 0.152 Uiso 0.762(13) 1 calc R . . D 1
C48 C 0.3502(6) 0.9126(9) -0.0939(8) 0.107(5) Uani 1 1 d . U . . .
H48A H 0.3664 0.8711 -0.1090 0.129 Uiso 1 1 calc R . . D 2
H48B H 0.3618 0.9515 -0.1165 0.129 Uiso 0.238(13) 1 calc R . . D 2
C49 C 0.0400(5) 0.8251(7) 0.1503(6) 0.074(3) Uani 1 1 d . U . . .
H49A H 0.0380 0.7809 0.1702 0.089 Uiso 1 1 calc R . . E 2
H49B H -0.0039 0.8371 0.1250 0.089 Uiso 0.124(12) 1 calc R . . F 2
C50 C 0.0649(5) 0.8784(6) 0.2002(6) 0.071(3) Uani 1 1 d . U . . .
H50A H 0.0731 0.9214 0.1812 0.085 Uiso 1 1 calc R . . F 2
H50B H 0.0335 0.8866 0.2244 0.085 Uiso 0.124(12) 1 calc R . . F 2
C51 C 0.0199(5) 0.8904(7) 0.2405(6) 0.061(4) Uani 0.876(12) 1 d . U . F 1
H51A H 0.0375 0.9261 0.2716 0.074 Uiso 0.876(12) 1 calc R . . F 1
H51B H 0.0154 0.8486 0.2632 0.074 Uiso 0.876(12) 1 calc R . . F 1
C52 C -0.0456(6) 0.9119(8) 0.1986(7) 0.074(4) Uani 0.876(12) 1 d . U . F 1
H52A H -0.0411 0.9542 0.1766 0.089 Uiso 0.876(12) 1 calc R . . F 1
H52B H -0.0754 0.9205 0.2244 0.089 Uiso 0.876(12) 1 calc R . . F 1
C53 C -0.0727(6) 0.8565(9) 0.1511(7) 0.082(5) Uani 0.876(12) 1 d . U . F 1
H53A H -0.1156 0.8697 0.1246 0.098 Uiso 0.876(12) 1 calc R . . F 1
H53B H -0.0773 0.8142 0.1731 0.098 Uiso 0.876(12) 1 calc R . . F 1
C54 C -0.0262(6) 0.8450(8) 0.1099(7) 0.076(4) Uani 0.876(12) 1 d . U . F 1
H54A H -0.0434 0.8090 0.0791 0.092 Uiso 0.876(12) 1 calc R . . F 1
H54B H -0.0230 0.8869 0.0868 0.092 Uiso 0.876(12) 1 calc R . . F 1
C55 C 0.4916(6) 1.0433(8) 0.3037(8) 0.089(5) Uani 1 1 d . . . . .
H55 H 0.4564 1.0715 0.2768 0.107 Uiso 1 1 calc R . . . .
C56 C 0.5522(7) 1.0877(8) 0.3254(9) 0.113(6) Uani 1 1 d . . . . .
H56A H 0.5889 1.0595 0.3483 0.136 Uiso 1 1 calc R . . . .
H56B H 0.5627 1.1070 0.2884 0.136 Uiso 1 1 calc R . . . .
C57 C 0.5423(7) 1.1432(9) 0.3666(10) 0.110(6) Uani 1 1 d . . . . .
H57A H 0.5085 1.1736 0.3418 0.132 Uiso 1 1 calc R . . . .
H57B H 0.5825 1.1697 0.3803 0.132 Uiso 1 1 calc R . . . .
C58 C 0.5234(6) 1.1207(9) 0.4235(10) 0.116(6) Uani 1 1 d . . . . .
H58A H 0.5148 1.1605 0.4468 0.139 Uiso 1 1 calc R . . . .
H58B H 0.5588 1.0945 0.4514 0.139 Uiso 1 1 calc R . . . .
C59 C 0.4618(5) 1.0762(7) 0.4021(7) 0.088(4) Uani 1 1 d . . . . .
H59A H 0.4519 1.0568 0.4394 0.105 Uiso 1 1 calc R . . . .
H59B H 0.4250 1.1048 0.3801 0.105 Uiso 1 1 calc R . . . .
C60 C 0.4697(5) 1.0186(7) 0.3586(7) 0.078(4) Uani 1 1 d . . . . .
H60 H 0.5032 0.9870 0.3833 0.093 Uiso 1 1 calc R . . . .
C61 C 0.6514(7) 0.6855(9) 0.1763(7) 0.102(4) Uani 1 1 d . U . . .
H61A H 0.6888 0.6922 0.1595 0.122 Uiso 1 1 calc R . . G 2
H61B H 0.6649 0.6951 0.2217 0.122 Uiso 0.263(13) 1 calc R . . H 2
C62 C 0.7036(8) 0.6923(12) 0.1431(9) 0.093(6) Uani 0.737(13) 1 d . U . H 1
H62A H 0.7197 0.7392 0.1461 0.112 Uiso 0.737(13) 1 calc R . . H 1
H62B H 0.6863 0.6805 0.0983 0.112 Uiso 0.737(13) 1 calc R . . H 1
C63 C 0.7602(11) 0.6420(14) 0.1762(12) 0.126(8) Uani 0.737(13) 1 d . U . H 1
H63A H 0.7967 0.6471 0.1578 0.151 Uiso 0.737(13) 1 calc R . . H 1
H63B H 0.7757 0.6520 0.2214 0.151 Uiso 0.737(13) 1 calc R . . H 1
C64 C 0.7344(11) 0.5720(15) 0.1664(12) 0.128(8) Uani 0.737(13) 1 d . U . H 1
H64A H 0.7688 0.5393 0.1853 0.153 Uiso 0.737(13) 1 calc R . . H 1
H64B H 0.7185 0.5623 0.1211 0.153 Uiso 0.737(13) 1 calc R . . H 1
C65 C 0.6793(9) 0.5657(14) 0.1969(11) 0.117(7) Uani 0.737(13) 1 d . U . H 1
H65A H 0.6620 0.5192 0.1921 0.141 Uiso 0.737(13) 1 calc R . . H 1
H65B H 0.6949 0.5761 0.2421 0.141 Uiso 0.737(13) 1 calc R . . H 1
C66 C 0.6274(7) 0.6153(9) 0.1649(8) 0.101(4) Uani 1 1 d . U . . .
H66A H 0.6631 0.5833 0.1814 0.122 Uiso 0.263(13) 1 calc R . . H 2
H66B H 0.6104 0.6075 0.1194 0.122 Uiso 1 1 calc R . . H 2
C67 C 0.3488(6) 0.6168(7) 0.4506(7) 0.075(4) Uani 1 1 d . . . . .
H67 H 0.3043 0.5990 0.4326 0.090 Uiso 1 1 calc R . . . .
C68 C 0.3609(7) 0.6238(7) 0.5187(7) 0.087(4) Uani 1 1 d . . . . .
H68A H 0.3286 0.6547 0.5276 0.104 Uiso 1 1 calc R . . . .
H68B H 0.4039 0.6438 0.5366 0.104 Uiso 1 1 calc R . . . .
C69 C 0.3574(7) 0.5554(8) 0.5501(8) 0.102(5) Uani 1 1 d . . . . .
H69A H 0.3129 0.5379 0.5367 0.123 Uiso 1 1 calc R . . . .
H69B H 0.3698 0.5610 0.5961 0.123 Uiso 1 1 calc R . . . .
C70 C 0.4036(6) 0.5048(7) 0.5313(8) 0.086(4) Uani 1 1 d . . . . .
H70A H 0.4485 0.5189 0.5510 0.104 Uiso 1 1 calc R . . . .
H70B H 0.3976 0.4596 0.5477 0.104 Uiso 1 1 calc R . . . .
C71 C 0.3930(6) 0.5006(7) 0.4639(8) 0.082(4) Uani 1 1 d . . . . .
H71A H 0.3502 0.4806 0.4448 0.098 Uiso 1 1 calc R . . . .
H71B H 0.4256 0.4703 0.4548 0.098 Uiso 1 1 calc R . . . .
C72 C 0.3967(6) 0.5679(6) 0.4351(6) 0.062(3) Uani 1 1 d . . . . .
H72 H 0.4411 0.5863 0.4515 0.074 Uiso 1 1 calc R . . . .
O2 O 0.3528(16) 0.7887(14) 0.1540(14) 0.156(10) Uiso 0.5 1 d D . . I 2
H2A H 0.3930 0.7851 0.1629 0.234 Uiso 0.5 1 calc R . . I 2
C74 C 0.3248(16) 0.7228(15) 0.1542(17) 0.116(11) Uiso 0.5 1 d D . . I 2
H74A H 0.2789 0.7247 0.1319 0.175 Uiso 0.5 1 calc GR . . I 2
H74B H 0.3299 0.7084 0.1974 0.175 Uiso 0.5 1 calc GR . . I 2
H74C H 0.3463 0.6906 0.1334 0.175 Uiso 0.5 1 calc GR . . I 2
C73 C 0.4838(14) 0.7521(17) 0.3014(13) 0.105(10) Uiso 0.5 1 d D . . J 1
H73A H 0.4813 0.7257 0.2636 0.158 Uiso 0.5 1 calc GR . . J 1
H73B H 0.4977 0.7981 0.2957 0.158 Uiso 0.5 1 calc GR . . J 1
H73C H 0.4414 0.7535 0.3091 0.158 Uiso 0.5 1 calc GR . . J 1
O1 O 0.5283(10) 0.7220(12) 0.3528(11) 0.124(7) Uiso 0.5 1 d D . . J 1
H1 H 0.5272 0.7419 0.3858 0.186 Uiso 0.5 1 calc R . . J 1
O8 O 0.4488(13) 0.6895(17) -0.0102(12) 0.163(10) Uiso 0.5 1 d D . . K 1
H8A H 0.4716 0.6549 -0.0086 0.245 Uiso 0.5 1 calc R . . K 1
C80 C 0.3993(13) 0.6760(17) 0.0206(14) 0.099(9) Uiso 0.5 1 d D . . K 1
H80A H 0.3740 0.6368 0.0012 0.148 Uiso 0.5 1 calc GR . . K 1
H80B H 0.3710 0.7154 0.0164 0.148 Uiso 0.5 1 calc GR . . K 1
H80C H 0.4192 0.6669 0.0650 0.148 Uiso 0.5 1 calc GR . . K 1
O3 O 0.3029(15) 0.7653(18) 0.1865(16) 0.077(9) Uiso 0.25 1 d D . . L 1
H3 H 0.3370 0.7518 0.2119 0.115 Uiso 0.25 1 calc R . . L 1
C75 C 0.313(4) 0.773(4) 0.127(2) 0.12(2) Uiso 0.25 1 d D . . L 1
H75A H 0.2752 0.7760 0.0943 0.181 Uiso 0.25 1 d R . . M 1
H75B H 0.3391 0.7321 0.1195 0.181 Uiso 0.25 1 d R . . N 1
H75C H 0.3419 0.8122 0.1276 0.181 Uiso 0.25 1 d R . . O 1
O7 O 0.0903(11) 0.7132(13) 0.2719(12) 0.132(8) Uiso 0.5 1 d D . . . .
H7A H 0.0574 0.7277 0.2454 0.198 Uiso 0.5 1 calc R . . . .
C79 C 0.074(2) 0.695(3) 0.3263(17) 0.187(19) Uiso 0.5 1 d D . . . .
H79A H 0.0276 0.6918 0.3175 0.280 Uiso 0.5 1 calc GR . . . .
H79B H 0.0906 0.7293 0.3586 0.280 Uiso 0.5 1 calc GR . . . .
H79C H 0.0938 0.6513 0.3411 0.280 Uiso 0.5 1 calc GR . . . .
O4 O 0.3780(17) 0.4964(18) -0.0146(17) 0.194(11) Uiso 0.5 1 d D . . P 2
H4A H 0.3787 0.4908 -0.0519 0.291 Uiso 0.5 1 calc R . . P 2
C76 C 0.332(2) 0.547(2) -0.012(2) 0.194(11) Uiso 0.5 1 d D . . P 2
H76A H 0.3532 0.5832 0.0156 0.291 Uiso 0.5 1 calc GR . . P 2
H76B H 0.2983 0.5269 0.0037 0.291 Uiso 0.5 1 calc GR . . P 2
H76C H 0.3131 0.5647 -0.0543 0.291 Uiso 0.5 1 calc GR . . P 2
O9 O 0.4884(19) 0.7202(19) 0.4420(14) 0.102(12) Uiso 0.25 1 d D . . Q 1
H9A H 0.4487 0.7190 0.4246 0.152 Uiso 0.25 1 calc R . . Q 1
C81 C 0.5000 0.755(3) 0.5000 0.123(16) Uiso 0.5 2 d DS T P Q 1
H81A H 0.5015 0.8043 0.4920 0.185 Uiso 0.25 1 d R . . R 1
H81B H 0.5411 0.7414 0.5283 0.185 Uiso 0.25 1 d R . . S 1
H81C H 0.4654 0.7464 0.5193 0.185 Uiso 0.25 1 d R . . T 1
O5 O 0.2801(13) 0.9615(17) 0.1276(13) 0.151(9) Uiso 0.5 1 d D . . U 2
H5 H 0.3009 0.9793 0.1050 0.227 Uiso 0.5 1 calc R . . U 2
C77 C 0.287(3) 0.8898(19) 0.127(3) 0.22(2) Uiso 0.5 1 d D . . U 2
H77A H 0.2401 0.8739 0.1051 0.333 Uiso 0.5 1 d R . . V 2
H77B H 0.3033 0.8718 0.1631 0.333 Uiso 0.5 1 d R . . W 2
H77C H 0.3095 0.8808 0.0935 0.333 Uiso 0.5 1 d R . . X 2
O6 O 0.2524(13) 1.0215(15) 0.1779(13) 0.158(10) Uiso 0.5 1 d D . . Y 1
H6A H 0.2177 1.0132 0.1507 0.236 Uiso 0.5 1 calc R . . Y 1
C78 C 0.3034(16) 1.031(2) 0.1475(18) 0.137(13) Uiso 0.5 1 d D . . Y 1
H78A H 0.2907 1.0153 0.1056 0.206 Uiso 0.5 1 d R . . Z 1
H78B H 0.3423 1.0079 0.1725 0.206 Uiso 0.5 1 d R . . A 1
H78C H 0.3132 1.0804 0.1486 0.206 Uiso 0.5 1 d R . . B 1
O10 O 0.1962(10) 0.5627(11) 0.2428(10) 0.124(7) Uiso 0.5 1 d D . . . .
H10 H 0.1583 0.5493 0.2277 0.185 Uiso 0.5 1 calc R . . . .
C82 C 0.2019(13) 0.6310(12) 0.2235(13) 0.089(8) Uiso 0.5 1 d D . . . .
H82A H 0.1924 0.6328 0.1779 0.134 Uiso 0.5 1 calc GR . . . .
H82B H 0.2457 0.6472 0.2424 0.134 Uiso 0.5 1 calc GR . . . .
H82C H 0.1714 0.6596 0.2371 0.134 Uiso 0.5 1 calc GR . . . .
O11 O 0.2743(18) 0.707(2) 0.2037(18) 0.094(11) Uiso 0.25 1 d . . . C 3
O12 O 0.365(2) 0.702(2) 0.089(2) 0.124(15) Uiso 0.25 1 d . . . D 3
O13 O 0.7408(16) 0.7008(19) 0.3563(16) 0.187(12) Uiso 0.5 1 d . . . . .
O14 O 0.6185(9) 0.6623(11) 0.3211(9) 0.103(6) Uiso 0.5 1 d . . . . .
O15 O 0.4456(19) 0.613(2) 0.0060(19) 0.105(12) Uiso 0.25 1 d . . . E 3
O16 O 0.3211(16) 1.032(2) 0.0217(17) 0.091(11) Uiso 0.25 1 d . . . . .
O17 O 0.5000 1.049(5) 0.0000 0.16(3) Uiso 0.25 2 d S T P . .
O18 O 0.526(2) 0.793(3) 0.443(2) 0.128(15) Uiso 0.25 1 d . . . F 2
O19 O 0.439(2) 0.753(2) 0.2646(19) 0.223(16) Uiso 0.5 1 d . . . G 3

loop_
_atom_site_aniso_label
_atom_site_aniso_U_11
_atom_site_aniso_U_22
_atom_site_aniso_U_33
_atom_site_aniso_U_23
_atom_site_aniso_U_13
_atom_site_aniso_U_12
N1 0.070(7) 0.054(7) 0.113(11) 0.015(7) 0.023(8) 0.002(6)
N2 0.054(6) 0.040(7) 0.096(8) 0.016(6) -0.004(6) -0.001(5)
N3 0.112(8) 0.076(9) 0.108(10) -0.011(7) 0.013(7) 0.015(6)
N4 0.076(7) 0.081(8) 0.090(8) 0.002(6) 0.012(6) -0.003(6)
N5 0.059(6) 0.064(8) 0.106(8) 0.009(6) 0.020(5) -0.004(6)
N6 0.053(5) 0.050(6) 0.108(8) 0.013(5) 0.012(5) -0.003(5)
N7 0.077(7) 0.111(10) 0.134(10) 0.038(8) 0.042(8) 0.020(7)
N8 0.060(6) 0.114(11) 0.134(9) 0.040(8) 0.026(6) 0.010(7)
N9 0.067(8) 0.053(8) 0.176(15) -0.004(9) 0.055(9) -0.002(6)
N10 0.045(6) 0.055(8) 0.104(8) -0.006(6) 0.007(5) 0.000(5)
N11 0.065(6) 0.115(10) 0.113(10) 0.034(8) 0.026(6) 0.031(6)
N12 0.087(8) 0.097(10) 0.121(10) 0.024(8) 0.036(7) 0.025(7)
C1 0.052(8) 0.094(13) 0.113(12) 0.003(11) -0.007(8) 0.004(9)
C2 0.041(7) 0.087(13) 0.110(12) -0.017(9) 0.017(8) -0.012(7)
C3 0.050(7) 0.067(11) 0.078(9) 0.018(8) 0.008(7) -0.003(7)
C4 0.047(7) 0.085(11) 0.084(10) -0.001(8) 0.011(7) 0.017(7)
C5 0.049(8) 0.075(12) 0.103(11) 0.030(10) -0.004(8) 0.013(8)
C6 0.046(7) 0.101(14) 0.114(12) 0.007(11) 0.013(7) -0.008(9)
C7 0.064(8) 0.086(12) 0.080(10) -0.021(9) 0.007(7) 0.012(9)
C8 0.048(7) 0.060(10) 0.093(10) 0.000(8) 0.017(7) -0.007(6)
C9 0.063(8) 0.103(13) 0.125(14) 0.035(11) 0.023(9) 0.025(9)
C10 0.071(10) 0.136(16) 0.091(13) 0.028(12) 0.046(10) 0.027(10)
C11 0.080(10) 0.067(10) 0.148(17) 0.018(10) 0.063(12) 0.022(9)
C12 0.072(10) 0.088(13) 0.139(17) 0.024(12) 0.067(11) 0.020(9)
C13 0.080(11) 0.108(16) 0.129(17) 0.028(14) 0.063(12) 0.009(10)
C14 0.087(11) 0.072(12) 0.148(17) 0.009(13) 0.071(12) 0.004(9)
C15 0.073(9) 0.126(15) 0.101(13) 0.007(12) 0.045(9) 0.017(10)
C16 0.065(9) 0.116(13) 0.116(13) 0.016(11) 0.032(9) 0.029(9)
C17 0.073(9) 0.108(13) 0.099(13) 0.026(11) 0.034(10) 0.015(9)
C18 0.058(9) 0.066(11) 0.141(16) 0.022(12) 0.026(10) -0.004(8)
C19 0.056(8) 0.051(8) 0.100(10) 0.015(7) 0.006(7) -0.001(7)
C20 0.049(7) 0.086(12) 0.109(11) 0.000(9) 0.005(7) -0.003(8)
C21 0.052(7) 0.039(8) 0.099(10) 0.017(7) 0.002(7) 0.005(6)
C22 0.056(8) 0.047(8) 0.101(10) -0.009(7) 0.019(7) -0.005(7)
C23 0.065(8) 0.052(9) 0.101(10) 0.002(8) 0.008(7) 0.006(7)
C24 0.055(8) 0.059(10) 0.109(11) 0.007(8) 0.021(8) -0.008(7)
C25 0.061(8) 0.058(9) 0.089(10) 0.010(8) 0.006(8) -0.013(7)
C26 0.054(8) 0.047(9) 0.130(12) 0.018(9) 0.007(7) 0.012(7)
C27 0.050(7) 0.041(7) 0.128(12) 0.004(7) 0.020(7) 0.010(6)
C28 0.083(11) 0.051(9) 0.130(16) 0.024(10) 0.031(11) 0.014(8)
C29 0.089(11) 0.055(9) 0.112(12) 0.005(8) 0.015(11) 0.022(8)
C30 0.116(15) 0.069(11) 0.099(14) 0.014(10) 0.034(12) 0.029(10)
C31 0.076(10) 0.060(10) 0.146(18) 0.025(10) 0.033(11) 0.025(8)
C32 0.099(12) 0.050(9) 0.099(14) 0.006(8) 0.023(11) 0.007(8)
C33 0.096(11) 0.047(8) 0.089(12) 0.002(8) 0.024(10) 0.005(7)
C34 0.099(12) 0.059(10) 0.116(14) -0.003(10) 0.025(11) -0.001(9)
C35 0.097(11) 0.083(12) 0.105(12) 0.014(9) 0.042(11) 0.027(9)
C36 0.072(9) 0.049(8) 0.087(13) 0.014(8) 0.004(8) 0.012(7)
C37 0.106(9) 0.082(8) 0.100(9) -0.006(7) 0.015(7) 0.007(7)
C38 0.101(13) 0.085(10) 0.121(15) -0.011(9) 0.000(11) 0.003(9)
C39 0.132(17) 0.111(14) 0.134(17) -0.010(11) -0.020(13) 0.006(11)
C40 0.125(17) 0.091(13) 0.118(15) -0.014(10) -0.006(12) 0.013(11)
C41 0.090(12) 0.093(12) 0.134(15) -0.017(10) 0.006(11) 0.011(9)
C42 0.084(8) 0.082(8) 0.107(9) -0.003(6) 0.024(7) 0.000(6)
C43 0.070(7) 0.132(12) 0.140(11) 0.060(9) 0.024(7) 0.018(7)
C44 0.060(9) 0.186(19) 0.139(12) 0.075(11) 0.022(8) 0.014(10)
C45 0.079(10) 0.22(2) 0.183(17) 0.108(17) 0.026(10) 0.006(11)
C46 0.085(10) 0.20(2) 0.170(14) 0.101(14) 0.035(10) 0.003(11)
C47 0.054(9) 0.156(15) 0.166(13) 0.088(12) 0.027(9) 0.023(9)
C48 0.069(7) 0.126(11) 0.128(10) 0.054(9) 0.031(6) 0.018(7)
C49 0.051(5) 0.060(7) 0.107(8) -0.001(6) 0.016(5) -0.012(5)
C50 0.050(5) 0.059(7) 0.098(7) 0.005(6) 0.012(5) -0.006(5)
C51 0.042(5) 0.050(8) 0.086(8) 0.011(6) 0.008(5) -0.011(5)
C52 0.049(6) 0.083(10) 0.084(9) -0.002(7) 0.006(6) 0.004(6)
C53 0.045(6) 0.093(11) 0.097(10) -0.014(8) 0.003(6) 0.000(6)
C54 0.045(6) 0.078(10) 0.099(9) -0.015(7) 0.009(5) 0.000(6)
C55 0.055(8) 0.068(11) 0.138(14) 0.023(10) 0.014(9) -0.006(8)
C56 0.067(9) 0.067(12) 0.185(17) 0.016(12) 0.001(10) -0.013(8)
C57 0.060(9) 0.067(11) 0.176(18) 0.003(12) -0.013(10) -0.005(8)
C58 0.057(9) 0.090(13) 0.181(18) 0.017(12) 0.000(10) -0.008(8)
C59 0.053(7) 0.055(9) 0.135(13) -0.003(9) -0.006(7) 0.002(7)
C60 0.038(7) 0.053(9) 0.120(12) -0.003(9) -0.016(7) -0.001(6)
C61 0.082(7) 0.116(9) 0.114(11) 0.038(8) 0.040(7) 0.036(6)
C62 0.069(8) 0.130(14) 0.085(12) 0.022(10) 0.028(8) 0.030(8)
C63 0.096(11) 0.155(15) 0.138(17) 0.052(13) 0.049(11) 0.053(10)
C64 0.102(12) 0.152(15) 0.148(18) 0.052(13) 0.064(12) 0.053(10)
C65 0.092(10) 0.140(14) 0.132(16) 0.042(12) 0.051(10) 0.057(9)
C66 0.087(8) 0.109(9) 0.111(10) 0.032(8) 0.031(7) 0.038(6)
C67 0.063(8) 0.066(10) 0.091(12) 0.000(8) 0.015(7) 0.002(7)
C68 0.090(10) 0.064(10) 0.101(13) 0.003(9) 0.017(9) 0.004(8)
C69 0.089(10) 0.086(12) 0.119(13) 0.008(10) 0.007(9) -0.024(9)
C70 0.063(8) 0.056(10) 0.127(15) 0.016(9) 0.003(9) -0.001(7)
C71 0.057(8) 0.065(11) 0.111(13) 0.005(9) 0.004(8) -0.010(7)
C72 0.064(8) 0.050(8) 0.064(10) -0.001(7) 0.006(6) -0.012(6)

loop_
_atom_type_symbol
_atom_type_description
_atom_type_scat_dispersion_real
_atom_type_scat_dispersion_imag
_atom_type_scat_source
C C 0.0033 0.0016 'International Tables Vol C Tables 4.2.6.8 and 6.1.1.4'
H H 0.0000 0.0000 'International Tables Vol C Tables 4.2.6.8 and 6.1.1.4'
N N 0.0061 0.0033 'International Tables Vol C Tables 4.2.6.8 and 6.1.1.4'
O O 0.0106 0.0060 'International Tables Vol C Tables 4.2.6.8 and 6.1.1.4'

loop_
_geom_angle_atom_site_label_1
_geom_angle_atom_site_label_2
_geom_angle_atom_site_label_3
_geom_angle
C36 N1 C72 119.3(12)
C25 N2 C67 117.0(10)
C34 N3 C37 120.3(14)
C7 N4 C42 119.4(12)
C8 N5 C49 119.1(11)
C27 N6 C50 119.1(10)
C9 N7 C43 121.4(15)
C17 N8 C48 117.0(16)
C18 N9 C55 119.2(15)
C26 N10 C60 119.1(11)
C16 N11 C61 114.7(14)
C35 N12 C66 116.6(14)
C2 C1 C6 117.8(14)
C2 C1 C7 120.6(15)
C6 C1 C7 121.5(16)
C1 C2 H2 118.9
C3 C2 C1 122.2(14)
C3 C2 H2 118.9
C2 C3 C4 119.7(13)
C2 C3 C8 121.7(13)
C4 C3 C8 118.6(14)
C3 C4 H4 120.0
C5 C4 C3 120.0(13)
C5 C4 H4 120.0
C4 C5 C6 120.2(13)
C4 C5 C9 121.4(16)
C6 C5 C9 118.4(16)
C1 C6 H6 120.0
C5 C6 C1 120.0(14)
C5 C6 H6 120.0
N4 C7 C1 123.9(14)
N4 C7 H7 118.0
C1 C7 H7 118.0
N5 C8 C3 124.9(13)
N5 C8 H8 117.6
C3 C8 H8 117.6
N7 C9 C5 124.4(16)
N7 C9 H9 117.8
C5 C9 H9 117.8
C11 C10 C16 119.9(18)
C15 C10 C11 121.3(16)
C15 C10 C16 118.8(18)
C10 C11 H11 119.5
C12 C11 C10 121.0(17)
C12 C11 H11 119.5
C11 C12 C17 119.9(19)
C13 C12 C11 117.8(19)
C13 C12 C17 122.3(17)
C12 C13 H13 118.3
C14 C13 C12 123.3(18)
C14 C13 H13 118.3
C13 C14 C15 118.0(17)
C13 C14 C18 123.6(18)
C18 C14 C15 118(2)
C10 C15 C14 118.1(17)
C10 C15 H15 120.9
C14 C15 H15 120.9
N11 C16 C10 122.7(17)
N11 C16 H16 118.6
C10 C16 H16 118.6
N8 C17 C12 123.5(17)
N8 C17 H17 118.2
C12 C17 H17 118.2
N9 C18 C14 124.2(16)
N9 C18 H18 117.9
C14 C18 H18 117.9
C20 C19 C24 118.6(12)
C20 C19 C25 121.4(12)
C24 C19 C25 119.6(11)
C19 C20 H20 119.3
C19 C20 C21 121.3(12)
C21 C20 H20 119.3
C20 C21 C26 118.9(11)
C22 C21 C20 118.4(11)
C22 C21 C26 122.6(11)
C21 C22 H22 119.6
C21 C22 C23 120.9(12)
C23 C22 H22 119.6
C22 C23 C27 121.6(12)
C24 C23 C22 120.0(12)
C24 C23 C27 118.3(12)
C19 C24 H24 119.8
C23 C24 C19 120.5(11)
C23 C24 H24 119.8
N2 C25 C19 123.5(11)
N2 C25 H25 118.2
C19 C25 H25 118.2
N10 C26 C21 125.3(11)
N10 C26 H26 117.3
C21 C26 H26 117.3
N6 C27 C23 123.8(12)
N6 C27 H27 118.1
C23 C27 H27 118.1
C29 C28 C34 117.4(18)
C33 C28 C29 119.9(16)
C33 C28 C34 122.5(15)
C28 C29 H29 119.3
C30 C29 C28 121.4(16)
C30 C29 H29 119.3
C29 C30 C31 117.9(16)
C29 C30 C35 121.5(18)
C31 C30 C35 120.5(17)
C30 C31 H31 118.9
C30 C31 C32 122.2(16)
C32 C31 H31 118.9
C31 C32 C36 119.3(16)
C33 C32 C31 117.3(16)
C33 C32 C36 123.0(15)
C28 C33 C32 121.2(14)
C28 C33 H33 119.4
C32 C33 H33 119.4
N3 C34 C28 128.9(17)
N3 C34 H34 115.6
C28 C34 H34 115.6
N12 C35 C30 122.9(16)
N12 C35 H35 118.5
C30 C35 H35 118.5
N1 C36 C32 124.1(14)
N1 C36 H36 118.0
C32 C36 H36 118.0
N3 C37 H37A 110.0
N3 C37 H37B 110.0
N3 C37 C38 106.3(14)
N3 C37 C42 108.4(13)
H37A C37 H37B 108.4
C42 C37 H37A 110.0
C42 C37 H37B 110.0
C42 C37 C38 111.3(15)
C37 C38 H38A 109.1
C37 C38 H38B 109.1
H38A C38 H38B 107.8
C39 C38 C37 112(2)
C39 C38 H38A 109.1
C39 C38 H38B 109.1
C38 C39 H39A 109.7
C38 C39 H39B 109.7
H39A C39 H39B 108.2
C40 C39 C38 110(3)
C40 C39 H39A 109.7
C40 C39 H39B 109.7
C39 C40 H40A 109.6
C39 C40 H40B 109.6
C39 C40 C41 110(2)
H40A C40 H40B 108.1
C41 C40 H40A 109.6
C41 C40 H40B 109.6
C40 C41 H41A 108.4
C40 C41 H41B 108.4
H41A C41 H41B 107.4
C42 C41 C40 116(2)
C42 C41 H41A 108.4
C42 C41 H41B 108.4
N4 C42 C37 112.0(13)
N4 C42 C41 110.8(14)
N4 C42 H42A 109.2
N4 C42 H42B 109.2
C37 C42 C41 107.7(16)
C37 C42 H42A 109.2
C37 C42 H42B 109.2
H42A C42 H42B 107.9
N7 C43 H43A 109.5
N7 C43 H43B 109.5
N7 C43 C48 110.8(12)
H43A C43 H43B 108.1
C44 C43 N7 112.0(18)
C44 C43 C48 107.9(14)
C48 C43 H43A 109.5
C48 C43 H43B 109.5
C43 C44 H44A 108.0
C43 C44 H44B 108.0
C43 C44 C45 117(2)
H44A C44 H44B 107.3
C45 C44 H44A 108.0
C45 C44 H44B 108.0
C44 C45 H45A 110.1
C44 C45 H45B 110.1
C44 C45 C46 108.0(19)
H45A C45 H45B 108.4
C46 C45 H45A 110.1
C46 C45 H45B 110.1
C45 C46 H46A 110.9
C45 C46 H46B 110.9
H46A C46 H46B 108.9
C47 C46 C45 104(2)
C47 C46 H46A 110.9
C47 C46 H46B 110.9
C46 C47 H47A 110.1
C46 C47 H47B 110.1
H47A C47 H47B 108.4
C48 C47 C46 108(2)
C48 C47 H47A 110.1
C48 C47 H47B 110.1
N8 C48 C43 109.6(13)
N8 C48 H48A 109.8
N8 C48 H48B 109.8
C43 C48 H48A 109.8
C43 C48 H48B 109.8
C47 C48 N8 107.1(17)
C47 C48 C43 113.0(13)
H48A C48 H48B 108.2
N5 C49 H49A 109.8
N5 C49 H49B 109.8
N5 C49 C50 109.3(9)
N5 C49 C54 108.0(11)
H49A C49 H49B 108.3
C50 C49 H49A 109.8
C50 C49 H49B 109.8
C54 C49 C50 109.8(11)
N6 C50 C49 105.2(10)
N6 C50 H50A 110.7
N6 C50 H50B 110.7
N6 C50 C51 107.6(10)
C49 C50 H50A 110.7
C49 C50 H50B 110.7
H50A C50 H50B 108.8
C51 C50 C49 112.7(9)
C50 C51 H51A 109.9
C50 C51 H51B 109.9
C50 C51 C52 108.9(11)
H51A C51 H51B 108.3
C52 C51 H51A 109.9
C52 C51 H51B 109.9
C51 C52 H52A 109.7
C51 C52 H52B 109.7
C51 C52 C53 109.6(12)
H52A C52 H52B 108.2
C53 C52 H52A 109.7
C53 C52 H52B 109.7
C52 C53 H53A 109.9
C52 C53 H53B 109.9
C52 C53 C54 109.1(11)
H53A C53 H53B 108.3
C54 C53 H53A 109.9
C54 C53 H53B 109.9
C49 C54 C53 110.3(12)
C49 C54 H54A 109.6
C49 C54 H54B 109.6
C53 C54 H54A 109.6
C53 C54 H54B 109.6
H54A C54 H54B 108.1
N9 C55 H55 108.1
N9 C55 C56 110.9(13)
N9 C55 C60 110.4(12)
C56 C55 H55 108.1
C60 C55 H55 108.1
C60 C55 C56 111.3(14)
C55 C56 H56A 109.4
C55 C56 H56B 109.4
H56A C56 H56B 108.0
C57 C56 C55 111.1(14)
C57 C56 H56A 109.4
C57 C56 H56B 109.4
C56 C57 H57A 108.6
C56 C57 H57B 108.6
C56 C57 C58 114.9(15)
H57A C57 H57B 107.5
C58 C57 H57A 108.6
C58 C57 H57B 108.6
C57 C58 H58A 110.0
C57 C58 H58B 110.0
C57 C58 C59 108.6(15)
H58A C58 H58B 108.3
C59 C58 H58A 110.0
C59 C58 H58B 110.0
C58 C59 H59A 109.2
C58 C59 H59B 109.2
H59A C59 H59B 107.9
C60 C59 C58 112.1(12)
C60 C59 H59A 109.2
C60 C59 H59B 109.2
N10 C60 C55 110.7(11)
N10 C60 C59 109.6(10)
N10 C60 H60 107.9
C55 C60 C59 112.6(12)
C55 C60 H60 107.9
C59 C60 H60 107.9
N11 C61 H61A 110.3
N11 C61 H61B 110.3
N11 C61 C62 107.4(12)
H61A C61 H61B 108.6
C66 C61 N11 107.0(13)
C66 C61 H61A 110.3
C66 C61 H61B 110.3
C66 C61 C62 105.8(15)
C61 C62 H62A 110.2
C61 C62 H62B 110.2
C61 C62 C63 107.5(15)
H62A C62 H62B 108.5
C63 C62 H62A 110.2
C63 C62 H62B 110.2
C62 C63 H63A 110.2
C62 C63 H63B 110.2
H63A C63 H63B 108.5
C64 C63 C62 108(2)
C64 C63 H63A 110.2
C64 C63 H63B 110.2
C63 C64 H64A 110.0
C63 C64 H64B 110.0
C63 C64 C65 109(2)
H64A C64 H64B 108.4
C65 C64 H64A 110.0
C65 C64 H64B 110.0
C64 C65 H65A 110.2
C64 C65 H65B 110.2
H65A C65 H65B 108.5
C66 C65 C64 107.8(17)
C66 C65 H65A 110.2
C66 C65 H65B 110.2
N12 C66 C65 103.5(13)
N12 C66 H66A 109.7
N12 C66 H66B 109.7
C61 C66 N12 110.0(13)
C61 C66 C65 110.4(16)
C61 C66 H66A 109.7
C61 C66 H66B 109.7
H66A C66 H66B 108.2
N2 C67 H67 108.9
N2 C67 C72 108.7(10)
C68 C67 N2 110.6(11)
C68 C67 H67 108.9
C68 C67 C72 110.8(11)
C72 C67 H67 108.9
C67 C68 H68A 109.3
C67 C68 H68B 109.3
C67 C68 C69 111.6(12)
H68A C68 H68B 108.0
C69 C68 H68A 109.3
C69 C68 H68B 109.3
C68 C69 H69A 109.8
C68 C69 H69B 109.8
C68 C69 C70 109.4(12)
H69A C69 H69B 108.2
C70 C69 H69A 109.8
C70 C69 H69B 109.8
C69 C70 H70A 109.1
C69 C70 H70B 109.1
H70A C70 H70B 107.8
C71 C70 C69 112.6(12)
C71 C70 H70A 109.1
C71 C70 H70B 109.1
C70 C71 H71A 109.1
C70 C71 H71B 109.1
C70 C71 C72 112.4(12)
H71A C71 H71B 107.9
C72 C71 H71A 109.1
C72 C71 H71B 109.1
N1 C72 C67 109.4(11)
N1 C72 C71 109.2(11)
N1 C72 H72 109.2
C67 C72 H72 109.2
C71 C72 C67 110.5(11)
C71 C72 H72 109.2
C74 O2 H2A 109.5
O2 C74 H74A 109.5
O2 C74 H74B 109.5
O2 C74 H74C 109.5
H74A C74 H74B 109.5
H74A C74 H74C 109.5
H74B C74 H74C 109.5
H73A C73 H73B 109.5
H73A C73 H73C 109.5
H73B C73 H73C 109.5
O1 C73 H73A 109.5
O1 C73 H73B 109.5
O1 C73 H73C 109.5
C73 O1 H1 109.5
C80 O8 H8A 109.5
O8 C80 H80A 109.5
O8 C80 H80B 109.5
O8 C80 H80C 109.5
H80A C80 H80B 109.5
H80A C80 H80C 109.5
H80B C80 H80C 109.5
C75 O3 H3 109.5
O3 C75 H75A 114(6)
O3 C75 H75B 107(5)
O3 C75 H75C 109(6)
H75A C75 H75B 109(7)
H75A C75 H75C 113(7)
H75B C75 H75C 105(6)
C79 O7 H7A 109.5
O7 C79 H79A 109.5
O7 C79 H79B 109.5
O7 C79 H79C 109.5
H79A C79 H79B 109.5
H79A C79 H79C 109.5
H79B C79 H79C 109.5
C76 O4 H4A 109.5
O4 C76 H76A 109.5
O4 C76 H76B 109.5
O4 C76 H76C 109.5
H76A C76 H76B 109.5
H76A C76 H76C 109.5
H76B C76 H76C 109.5
C81 O9 H9A 109.5
O9 C81 H81A 109(2)
O9 C81 H81B 111(3)
O9 C81 H81C 110(3)
H81A C81 H81B 109(3)
H81A C81 H81C 109(3)
H81B C81 H81C 109.9(19)
C77 O5 H5 109.5
O5 C77 H77A 102(4)
O5 C77 H77B 115(5)
O5 C77 H77C 105(4)
H77A C77 H77B 114(6)
H77A C77 H77C 102(5)
H77B C77 H77C 118(6)
C78 O6 H6A 109.5
O6 C78 H78A 111(3)
O6 C78 H78B 108(3)
O6 C78 H78C 108(3)
H78A C78 H78B 111(4)
H78A C78 H78C 111(4)
H78B C78 H78C 108(4)
C82 O10 H10 109.5
O10 C82 H82A 109.5
O10 C82 H82B 109.5
O10 C82 H82C 109.5
H82A C82 H82B 109.5
H82A C82 H82C 109.5
H82B C82 H82C 109.5

loop_
_geom_bond_atom_site_label_1
_geom_bond_atom_site_label_2
_geom_bond_distance
N1 C36 1.286(16)
N1 C72 1.433(16)
N2 C25 1.231(14)
N2 C67 1.476(16)
N3 C34 1.246(17)
N3 C37 1.449(19)
N4 C7 1.230(17)
N4 C42 1.442(18)
N5 C8 1.260(15)
N5 C49 1.456(15)
N6 C27 1.230(14)
N6 C50 1.492(15)
N7 C9 1.281(17)
N7 C43 1.44(2)
N8 C17 1.268(18)
N8 C48 1.47(2)
N9 C18 1.303(19)
N9 C55 1.447(19)
N10 C26 1.262(15)
N10 C60 1.441(15)
N11 C16 1.255(19)
N11 C61 1.488(17)
N12 C35 1.254(18)
N12 C66 1.499(18)
C1 C2 1.405(19)
C1 C6 1.41(2)
C1 C7 1.487(12)
C2 H2 0.9500
C2 C3 1.354(18)
C3 C4 1.403(18)
C3 C8 1.441(18)
C4 H4 0.9500
C4 C5 1.385(18)
C5 C6 1.40(2)
C5 C9 1.44(2)
C6 H6 0.9500
C7 H7 0.9500
C8 H8 0.9500
C9 H9 0.9500
C10 C11 1.41(2)
C10 C15 1.31(2)
C10 C16 1.50(2)
C11 H11 0.9500
C11 C12 1.39(2)
C12 C13 1.36(2)
C12 C17 1.45(2)
C13 H13 0.9500
C13 C14 1.36(2)
C14 C15 1.50(2)
C14 C18 1.46(2)
C15 H15 0.9500
C16 H16 0.9500
C17 H17 0.9500
C18 H18 0.9500
C19 C20 1.387(17)
C19 C24 1.396(17)
C19 C25 1.491(17)
C20 H20 0.9500
C20 C21 1.402(18)
C21 C22 1.375(16)
C21 C26 1.442(17)
C22 H22 0.9500
C22 C23 1.398(16)
C23 C24 1.372(17)
C23 C27 1.505(17)
C24 H24 0.9500
C25 H25 0.9500
C26 H26 0.9500
C27 H27 0.9500
C28 C29 1.406(19)
C28 C33 1.388(19)
C28 C34 1.44(2)
C29 H29 0.9500
C29 C30 1.38(2)
C30 C31 1.40(2)
C30 C35 1.49(2)
C31 H31 0.9500
C31 C32 1.43(2)
C32 C33 1.397(19)
C32 C36 1.457(19)
C33 H33 0.9500
C34 H34 0.9500
C35 H35 0.9500
C36 H36 0.9500
C37 H37A 0.9900
C37 H37B 0.9900
C37 C38 1.58(3)
C37 C42 1.48(2)
C38 H38A 0.9900
C38 H38B 0.9900
C38 C39 1.54(4)
C39 H39A 0.9900
C39 H39B 0.9900
C39 C40 1.43(4)
C40 H40A 0.9900
C40 H40B 0.9900
C40 C41 1.59(3)
C41 H41A 0.9900
C41 H41B 0.9900
C41 C42 1.50(3)
C42 H42A 0.9900
C42 H42B 0.9900
C43 H43A 0.9900
C43 H43B 0.9900
C43 C44 1.38(3)
C43 C48 1.548(19)
C44 H44A 0.9900
C44 H44B 0.9900
C44 C45 1.49(3)
C45 H45A 0.9900
C45 H45B 0.9900
C45 C46 1.58(3)
C46 H46A 0.9900
C46 H46B 0.9900
C46 C47 1.55(3)
C47 H47A 0.9900
C47 H47B 0.9900
C47 C48 1.46(2)
C48 H48A 0.9900
C48 H48B 0.9900
C49 H49A 0.9900
C49 H49B 0.9900
C49 C50 1.521(17)
C49 C54 1.520(17)
C50 H50A 0.9900
C50 H50B 0.9900
C50 C51 1.516(17)
C51 H51A 0.9900
C51 H51B 0.9900
C51 C52 1.526(17)
C52 H52A 0.9900
C52 H52B 0.9900
C52 C53 1.53(2)
C53 H53A 0.9900
C53 H53B 0.9900
C53 C54 1.554(19)
C54 H54A 0.9900
C54 H54B 0.9900
C55 H55 1.0000
C55 C56 1.543(19)
C55 C60 1.508(19)
C56 H56A 0.9900
C56 H56B 0.9900
C56 C57 1.49(2)
C57 H57A 0.9900
C57 H57B 0.9900
C57 C58 1.50(2)
C58 H58A 0.9900
C58 H58B 0.9900
C58 C59 1.562(19)
C59 H59A 0.9900
C59 H59B 0.9900
C59 C60 1.538(18)
C60 H60 1.0000
C61 H61A 0.9900
C61 H61B 0.9900
C61 C62 1.52(2)
C61 C66 1.48(2)
C62 H62A 0.9900
C62 H62B 0.9900
C62 C63 1.60(3)
C63 H63A 0.9900
C63 H63B 0.9900
C63 C64 1.49(4)
C64 H64A 0.9900
C64 H64B 0.9900
C64 C65 1.53(3)
C65 H65A 0.9900
C65 H65B 0.9900
C65 C66 1.52(2)
C66 H66A 0.9900
C66 H66B 0.9900
C67 H67 1.0000
C67 C68 1.473(18)
C67 C72 1.528(17)
C68 H68A 0.9900
C68 H68B 0.9900
C68 C69 1.54(2)
C69 H69A 0.9900
C69 H69B 0.9900
C69 C70 1.55(2)
C70 H70A 0.9900
C70 H70B 0.9900
C70 C71 1.457(19)
C71 H71A 0.9900
C71 H71B 0.9900
C71 C72 1.492(17)
C72 H72 1.0000
O2 H2A 0.8400
O2 C74 1.441(14)
C74 H74A 0.9800
C74 H74B 0.9800
C74 H74C 0.9800
C73 H73A 0.9800
C73 H73B 0.9800
C73 H73C 0.9800
C73 O1 1.409(13)
O1 H1 0.8400
O8 H8A 0.8400
O8 C80 1.449(13)
C80 H80A 0.9800
C80 H80B 0.9800
C80 H80C 0.9800
O3 H3 0.8400
O3 C75 1.419(14)
C75 H75A 0.93(8)
C75 H75B 1.03(8)
C75 H75C 0.99(9)
O7 H7A 0.8400
O7 C79 1.396(14)
C79 H79A 0.9800
C79 H79B 0.9800
C79 H79C 0.9800
O4 H4A 0.8400
O4 C76 1.420(14)
C76 H76A 0.9800
C76 H76B 0.9800
C76 H76C 0.9800
O9 H9A 0.8400
O9 C81 1.425(14)
C81 H81A 0.99(5)
C81 H81B 0.976(14)
C81 H81C 0.977(9)
O5 H5 0.8400
O5 C77 1.431(14)
C77 H77A 1.05(6)
C77 H77B 0.86(6)
C77 H77C 1.01(6)
O6 H6A 0.8400
O6 C78 1.457(13)
C78 H78A 0.95(4)
C78 H78B 0.99(4)
C78 H78C 0.99(4)
O10 H10 0.8400
O10 C82 1.438(13)
C82 H82A 0.9800
C82 H82B 0.9800
C82 H82C 0.9800

loop_
_geom_hbond_atom_site_label_D
_geom_hbond_atom_site_label_H
_geom_hbond_atom_site_label_A
_geom_hbond_distance_DH
_geom_hbond_distance_HA
_geom_hbond_distance_DA
_geom_hbond_angle_DHA
O1 H1 O9 0.84 1.74 2.38(4) 130.3
C76 H76B N3 0.98 1.88 2.68(5) 137.2
O9 H9A N2 0.84 2.15 2.91(4) 150.0

loop_
_geom_torsion_atom_site_label_1
_geom_torsion_atom_site_label_2
_geom_torsion_atom_site_label_3
_geom_torsion_atom_site_label_4
_geom_torsion
N2 C67 C68 C69 -178.2(11)
N2 C67 C72 N1 -60.3(13)
N2 C67 C72 C71 179.5(11)
N3 C37 C38 C39 -175(2)
N3 C37 C42 N4 -66.6(16)
N3 C37 C42 C41 171.3(15)
N5 C49 C50 N6 -68.2(12)
N5 C49 C50 C51 174.8(10)
N5 C49 C54 C53 -175.0(12)
N6 C50 C51 C52 -173.8(11)
N7 C43 C44 C45 -176.1(18)
N7 C43 C48 N8 -63(2)
N7 C43 C48 C47 177.8(19)
N9 C55 C56 C57 -176.5(15)
N9 C55 C60 N10 -61.0(14)
N9 C55 C60 C59 175.9(11)
N11 C61 C62 C63 -178.2(18)
N11 C61 C66 N12 -65.8(15)
N11 C61 C66 C65 -179.4(13)
C1 C2 C3 C4 -2.2(18)
C1 C2 C3 C8 177.9(12)
C2 C1 C6 C5 -1.4(19)
C2 C1 C7 N4 10(2)
C2 C3 C4 C5 2.5(17)
C2 C3 C8 N5 -174.3(12)
C3 C4 C5 C6 -2.3(18)
C3 C4 C5 C9 176.3(12)
C4 C3 C8 N5 5.7(18)
C4 C5 C6 C1 1.8(19)
C4 C5 C9 N7 -174.2(12)
C6 C1 C2 C3 1.6(18)
C6 C1 C7 N4 -172.5(13)
C6 C5 C9 N7 4(2)
C7 N4 C42 C37 118.9(15)
C7 N4 C42 C41 -120.8(18)
C7 C1 C2 C3 179.7(12)
C7 C1 C6 C5 -179.5(12)
C8 N5 C49 C50 131.5(12)
C8 N5 C49 C54 -109.1(13)
C8 C3 C4 C5 -177.6(11)
C9 N7 C43 C44 -120.9(18)
C9 N7 C43 C48 118.6(16)
C9 C5 C6 C1 -176.9(12)
C10 C11 C12 C13 -3.6(19)
C10 C11 C12 C17 174.4(13)
C11 C10 C15 C14 -8(2)
C11 C10 C16 N11 13(2)
C11 C12 C13 C14 1(2)
C11 C12 C17 N8 -169.2(12)
C12 C13 C14 C15 -2(2)
C12 C13 C14 C18 -178.9(13)
C13 C12 C17 N8 9(2)
C13 C14 C15 C10 5(2)
C13 C14 C18 N9 -177.8(14)
C15 C10 C11 C12 7(2)
C15 C10 C16 N11 -168.9(15)
C15 C14 C18 N9 5(2)
C16 N11 C61 C62 -126.7(17)
C16 N11 C61 C66 120.1(16)
C16 C10 C11 C12 -174.7(12)
C16 C10 C15 C14 174.3(12)
C17 N8 C48 C43 111.7(15)
C17 N8 C48 C47 -125.5(15)
C17 C12 C13 C14 -176.9(13)
C18 N9 C55 C56 -118.0(15)
C18 N9 C55 C60 118.2(14)
C18 C14 C15 C10 -177.7(14)
C19 C20 C21 C22 3(2)
C19 C20 C21 C26 179.8(13)
C20 C19 C24 C23 7(2)
C20 C19 C25 N2 -6(2)
C20 C21 C22 C23 -0.5(18)
C20 C21 C26 N10 -168.4(14)
C21 C22 C23 C24 0.8(19)
C21 C22 C23 C27 176.2(12)
C22 C21 C26 N10 8(2)
C22 C23 C24 C19 -4(2)
C22 C23 C27 N6 -168.8(13)
C24 C19 C20 C21 -7(2)
C24 C19 C25 N2 -178.4(13)
C24 C23 C27 N6 7(2)
C25 N2 C67 C68 -114.5(13)
C25 N2 C67 C72 123.7(12)
C25 C19 C20 C21 -179.0(12)
C25 C19 C24 C23 179.3(12)
C26 N10 C60 C55 118.9(14)
C26 N10 C60 C59 -116.2(14)
C26 C21 C22 C23 -176.7(13)
C27 N6 C50 C49 117.5(13)
C27 N6 C50 C51 -122.1(12)
C27 C23 C24 C19 -179.5(12)
C28 C29 C30 C31 1(2)
C28 C29 C30 C35 179.5(12)
C29 C28 C33 C32 -0.5(19)
C29 C28 C34 N3 11(2)
C29 C30 C31 C32 -3(2)
C29 C30 C35 N12 179.6(15)
C30 C31 C32 C33 3.4(19)
C30 C31 C32 C36 176.7(12)
C31 C30 C35 N12 -2(2)
C31 C32 C33 C28 -1.5(18)
C31 C32 C36 N1 -169.5(12)
C33 C28 C29 C30 0.7(19)
C33 C28 C34 N3 -165.2(15)
C33 C32 C36 N1 3.3(19)
C34 N3 C37 C38 -127.4(17)
C34 N3 C37 C42 112.9(16)
C34 C28 C29 C30 -176.0(13)
C34 C28 C33 C32 176.1(13)
C35 N12 C66 C61 125.6(15)
C35 N12 C66 C65 -116.4(18)
C35 C30 C31 C32 178.3(12)
C36 N1 C72 C67 119.0(12)
C36 N1 C72 C71 -120.0(12)
C36 C32 C33 C28 -174.5(12)
C37 N3 C34 C28 176.3(14)
C37 C38 C39 C40 56(3)
C38 C37 C42 N4 176.8(15)
C38 C37 C42 C41 55(2)
C38 C39 C40 C41 -53(3)
C39 C40 C41 C42 56(3)
C40 C41 C42 N4 -178(2)
C40 C41 C42 C37 -55(3)
C42 N4 C7 C1 -179.5(12)
C42 C37 C38 C39 -57(3)
C43 N7 C9 C5 176.2(13)
C43 C44 C45 C46 60(3)
C44 C43 C48 N8 174.2(18)
C44 C43 C48 C47 55(3)
C44 C45 C46 C47 -60(3)
C45 C46 C47 C48 63(2)
C46 C47 C48 N8 176.9(15)
C46 C47 C48 C43 -62(2)
C48 N8 C17 C12 176.5(12)
C48 C43 C44 C45 -54(3)
C49 N5 C8 C3 177.8(11)
C49 C50 C51 C52 -58.2(14)
C50 N6 C27 C23 179.0(11)
C50 C49 C54 C53 -55.9(15)
C50 C51 C52 C53 60.0(14)
C51 C52 C53 C54 -60.9(16)
C52 C53 C54 C49 59.1(16)
C54 C49 C50 N6 173.5(10)
C54 C49 C50 C51 56.5(14)
C55 N9 C18 C14 179.5(12)
C55 C56 C57 C58 56.9(18)
C56 C55 C60 N10 175.5(12)
C56 C55 C60 C59 52.3(15)
C56 C57 C58 C59 -55.7(16)
C57 C58 C59 C60 52.4(17)
C58 C59 C60 N10 -176.7(13)
C58 C59 C60 C55 -53.0(15)
C60 N10 C26 C21 177.6(13)
C60 C55 C56 C57 -53.2(18)
C61 N11 C16 C10 175.8(14)
C61 C62 C63 C64 64(2)
C62 C61 C66 N12 179.9(12)
C62 C61 C66 C65 66.3(17)
C62 C63 C64 C65 -61(2)
C63 C64 C65 C66 61(3)
C64 C65 C66 N12 178(2)
C64 C65 C66 C61 -64(2)
C66 N12 C35 C30 -178.4(13)
C66 C61 C62 C63 -64(2)
C67 N2 C25 C19 179.2(12)
C67 C68 C69 C70 54.0(16)
C68 C67 C72 N1 178.0(11)
C68 C67 C72 C71 57.7(14)
C68 C69 C70 C71 -52.4(15)
C69 C70 C71 C72 54.8(14)
C70 C71 C72 N1 -176.8(10)
C70 C71 C72 C67 -56.5(14)
C72 N1 C36 C32 177.5(11)
C72 C67 C68 C69 -57.6(15)
